data_2226357
loop_
_publ_author_name
'Murakami, Satoshi'
'Kato, Akane'
'Katagiri, Hiroshi'
'Matsumoto, Takatoshi'
'Kijima, Tatsuro'

_publ_section_title
;
 Conformation and absolute configuration of
 (1<i>S</i>,2<i>S</i>)-2-(phenylselanyl)cyclohexyl
 (<i>R</i>)-2-methoxy-2-(1-naphthyl)propionate
;
_journal_coeditor_code BH2291
_journal_issue 7
_journal_name_full 'Acta Crystallographica Section E'
_journal_page_first o1677
_journal_paper_doi 10.1107/S1600536810022233
_journal_volume 66
_journal_year 2010
_chemical_formula_iupac 'C26 H28 O3 Se'
_chemical_formula_moiety 'C26 H28 O3 Se'
_chemical_formula_sum 'C26 H28 O3 Se'
_chemical_formula_weight 467.44
_chemical_melting_point 405
_chemical_name_systematic
;
(1<i>S</i>,2<i>S</i>)-2-(phenylselanyl)cyclohexyl
(<i>R</i>)-2-methoxy-2-(1-naphthyl)propionate
;
_space_group_IT_number 19
_symmetry_cell_setting orthorhombic
_symmetry_space_group_name_Hall 'P 2ac 2ab'
_symmetry_space_group_name_H-M 'P 21 21 21'
_atom_sites_solution_hydrogens geom
_atom_sites_solution_primary direct
_atom_sites_solution_secondary difmap
_audit_creation_method SHELXL-97
_cell_angle_alpha 90.00
_cell_angle_beta 90.00
_cell_angle_gamma 90.00
_cell_formula_units_Z 4
_cell_length_a 7.5714(3)
_cell_length_b 15.9740(7)
_cell_length_c 18.2994(8)
_cell_measurement_reflns_used 19734
_cell_measurement_temperature 115
_cell_measurement_theta_max 27.52
_cell_measurement_theta_min 3.18
_cell_volume 2213.23(16)
_computing_cell_refinement 'PROCESS-AUTO (Rigaku, 1998)'
_computing_data_collection 'PROCESS-AUTO (Rigaku, 1998)'
_computing_data_reduction 'CrystalStructure (Rigaku/MSC, 2003)'
_computing_molecular_graphics 'PLATON (Spek, 2009)'
_computing_publication_material 'Yadokari-XG (Wakita, 2001; Kabuto <i>et al.</i>,  2009)'
_computing_structure_refinement 'SHELXL97 (Sheldrick, 2008)'
_computing_structure_solution 'SHELXS97 (Sheldrick, 2008)'
_diffrn_ambient_temperature 115
_diffrn_measured_fraction_theta_full 0.998
_diffrn_measured_fraction_theta_max 0.998
_diffrn_measurement_device_type 'Rigaku R-AXIS RAPID'
_diffrn_measurement_method \w
_diffrn_radiation_monochromator graphite
_diffrn_radiation_source 'rotating anode'
_diffrn_radiation_type MoK\a
_diffrn_radiation_wavelength 0.71075
_diffrn_reflns_av_R_equivalents 0.0321
_diffrn_reflns_av_sigmaI/netI 0.0262
_diffrn_reflns_limit_h_max 9
_diffrn_reflns_limit_h_min -8
_diffrn_reflns_limit_k_max 20
_diffrn_reflns_limit_k_min -20
_diffrn_reflns_limit_l_max 23
_diffrn_reflns_limit_l_min -23
_diffrn_reflns_number 21509
_diffrn_reflns_theta_full 27.48
_diffrn_reflns_theta_max 27.48
_diffrn_reflns_theta_min 3.18
_exptl_absorpt_coefficient_mu 1.721
_exptl_absorpt_correction_T_max 1.0000
_exptl_absorpt_correction_T_min 0.8270
_exptl_absorpt_correction_type multi-scan
_exptl_absorpt_process_details '(ABSCOR; Higashi, 1995)'
_exptl_crystal_colour colourless
_exptl_crystal_density_diffrn 1.403
_exptl_crystal_density_method 'not measured'
_exptl_crystal_description plate
_exptl_crystal_F_000 968
_exptl_crystal_size_max 0.30
_exptl_crystal_size_mid 0.10
_exptl_crystal_size_min 0.08
_refine_diff_density_max 0.469
_refine_diff_density_min -0.310
_refine_ls_abs_structure_details 'Flack (1983), 2178 Friedel pairs'
_refine_ls_abs_structure_Flack -0.015(6)
_refine_ls_extinction_coef 0.0023(4)
_refine_ls_extinction_expression Fc^*^=kFc[1+0.001xFc^2^\l^3^/sin(2\q)]^-1/4^
_refine_ls_extinction_method 'SHELXL97 (Sheldrick, 2008)'
_refine_ls_goodness_of_fit_ref 1.058
_refine_ls_hydrogen_treatment constr
_refine_ls_matrix_type full
_refine_ls_number_constraints 0
_refine_ls_number_parameters 274
_refine_ls_number_reflns 5060
_refine_ls_number_restraints 0
_refine_ls_restrained_S_all 1.058
_refine_ls_R_factor_all 0.0270
_refine_ls_R_factor_gt 0.0238
_refine_ls_shift/su_max 0.001
_refine_ls_shift/su_mean 0.000
_refine_ls_structure_factor_coef Fsqd
_refine_ls_weighting_details 'calc w=1/[\s^2^(Fo^2^)+(0.0284P)^2^+0.3422P] where P=(Fo^2^+2Fc^2^)/3'
_refine_ls_weighting_scheme calc
_refine_ls_wR_factor_gt 0.0533
_refine_ls_wR_factor_ref 0.0547
_reflns_number_gt 4749
_reflns_number_total 5060
_reflns_threshold_expression I>2\s(I)
_cod_data_source_file bh2291.cif
_cod_data_source_block I
_cod_database_code 2226357
_cod_database_fobs_code 2226357

loop_
_symmetry_equiv_pos_as_xyz
'x, y, z'
'-x+1/2, -y, z+1/2'
'x+1/2, -y+1/2, -z'
'-x, y+1/2, -z+1/2'

loop_
_atom_site_type_symbol
_atom_site_label
_atom_site_fract_x
_atom_site_fract_y
_atom_site_fract_z
_atom_site_U_iso_or_equiv
_atom_site_adp_type
_atom_site_calc_flag
_atom_site_refinement_flags
_atom_site_occupancy
_atom_site_disorder_assembly
_atom_site_disorder_group
C C1 -0.1779(2) 0.23902(10) 0.24894(9) 0.0192(3) Uani d . 1 . .
O O1 -0.33156(17) 0.20184(7) 0.21696(7) 0.0228(3) Uani d . 1 . .
C C2 -0.4470(2) 0.25838(13) 0.18042(10) 0.0287(4) Uani d . 1 . .
H H2 -0.5034 0.2952 0.2163 0.043 Uiso calc R 1 . .
H H2A -0.5378 0.2267 0.1542 0.043 Uiso calc R 1 . .
H H2B -0.3792 0.2922 0.1456 0.043 Uiso calc R 1 . .
C C3 -0.0844(2) 0.16503(11) 0.28614(9) 0.0186(4) Uani d . 1 . .
O O2 -0.15312(17) 0.09919(8) 0.29975(7) 0.0268(3) Uani d . 1 . .
O O3 0.08202(16) 0.18555(8) 0.30378(7) 0.0188(3) Uani d . 1 . .
C C4 -0.0564(2) 0.27792(10) 0.19115(9) 0.0174(3) Uani d . 1 . .
C C5 -0.0072(2) 0.36005(11) 0.19467(10) 0.0216(4) Uani d . 1 . .
H H5 -0.0532 0.3939 0.2329 0.026 Uiso calc R 1 . .
C C6 0.1098(3) 0.39644(12) 0.14346(11) 0.0243(4) Uani d . 1 . .
H H6 0.1405 0.4539 0.1472 0.029 Uiso calc R 1 . .
C C7 0.1782(3) 0.34865(11) 0.08873(10) 0.0236(4) Uani d . 1 . .
H H7 0.2570 0.3730 0.0544 0.028 Uiso calc R 1 . .
C C8 0.1328(2) 0.26292(12) 0.08248(9) 0.0204(4) Uani d . 1 . .
C C9 0.2077(2) 0.21244(13) 0.02694(10) 0.0264(4) Uani d . 1 . .
H H9 0.2879 0.2367 -0.0069 0.032 Uiso calc R 1 . .
C C10 0.1665(3) 0.12967(13) 0.02130(10) 0.0308(4) Uani d . 1 . .
H H10 0.2197 0.0963 -0.0156 0.037 Uiso calc R 1 . .
C C11 0.0448(3) 0.09373(12) 0.07026(11) 0.0286(4) Uani d . 1 . .
H H11 0.0149 0.0362 0.0657 0.034 Uiso calc R 1 . .
C C12 -0.0308(3) 0.14082(11) 0.12443(10) 0.0227(4) Uani d . 1 . .
H H12 -0.1133 0.1155 0.1567 0.027 Uiso calc R 1 . .
C C13 0.0117(2) 0.22675(10) 0.13327(9) 0.0181(4) Uani d . 1 . .
C C14 0.1779(3) 0.12243(10) 0.34533(9) 0.0174(3) Uani d . 1 . .
H H14 0.0914 0.0880 0.3736 0.021 Uiso calc R 1 . .
C C15 0.2795(3) 0.06561(11) 0.29373(10) 0.0241(4) Uani d . 1 . .
H H15 0.3670 0.0988 0.2659 0.029 Uiso calc R 1 . .
H H15A 0.1972 0.0393 0.2585 0.029 Uiso calc R 1 . .
C C16 0.3739(3) -0.00205(12) 0.33817(11) 0.0259(4) Uani d . 1 . .
H H16 0.2852 -0.0382 0.3624 0.031 Uiso calc R 1 . .
H H16A 0.4451 -0.0375 0.3050 0.031 Uiso calc R 1 . .
C C17 0.4935(2) 0.03679(11) 0.39562(12) 0.0262(4) Uani d . 1 . .
H H17 0.5916 0.0667 0.3712 0.031 Uiso calc R 1 . .
H H17A 0.5451 -0.0081 0.4262 0.031 Uiso calc R 1 . .
C C18 0.3924(2) 0.09780(11) 0.44410(10) 0.0225(4) Uani d . 1 . .
H H18 0.4750 0.1244 0.4790 0.027 Uiso calc R 1 . .
H H18A 0.3024 0.0668 0.4726 0.027 Uiso calc R 1 . .
C C19 0.3018(2) 0.16562(10) 0.39842(10) 0.0190(4) Uani d . 1 . .
H H19 0.3937 0.1966 0.3700 0.023 Uiso calc R 1 . .
Se Se1 0.17856(2) 0.245122(11) 0.462912(9) 0.02078(6) Uani d . 1 . .
C C20 0.2786(2) 0.34792(11) 0.42811(11) 0.0191(4) Uani d . 1 . .
C C21 0.2687(3) 0.37120(12) 0.35488(11) 0.0246(4) Uani d . 1 . .
H H21 0.2171 0.3345 0.3201 0.030 Uiso calc R 1 . .
C C22 0.3347(3) 0.44831(12) 0.33294(11) 0.0305(4) Uani d . 1 . .
H H22 0.3282 0.4640 0.2829 0.037 Uiso calc R 1 . .
C C23 0.4096(3) 0.50226(12) 0.38291(14) 0.0335(5) Uani d . 1 . .
H H23 0.4554 0.5547 0.3674 0.040 Uiso calc R 1 . .
C C24 0.4177(3) 0.47954(12) 0.45598(13) 0.0324(5) Uani d . 1 . .
H H24 0.4683 0.5168 0.4906 0.039 Uiso calc R 1 . .
C C25 0.3522(2) 0.40256(12) 0.47872(11) 0.0251(4) Uani d . 1 . .
H H25 0.3577 0.3873 0.5288 0.030 Uiso calc R 1 . .
C C26 -0.2293(2) 0.29874(12) 0.31135(11) 0.0251(4) Uani d . 1 . .
H H26 -0.2946 0.3465 0.2914 0.038 Uiso calc R 1 . .
H H26A -0.1223 0.3188 0.3359 0.038 Uiso calc R 1 . .
H H26B -0.3038 0.2690 0.3466 0.038 Uiso calc R 1 . .

loop_
_atom_site_aniso_label
_atom_site_aniso_U_11
_atom_site_aniso_U_22
_atom_site_aniso_U_33
_atom_site_aniso_U_12
_atom_site_aniso_U_13
_atom_site_aniso_U_23
C1 0.0175(7) 0.0183(8) 0.0218(7) 0.0003(8) -0.0016(7) 0.0013(7)
O1 0.0186(6) 0.0210(6) 0.0289(7) -0.0014(5) -0.0043(6) 0.0050(5)
C2 0.0237(8) 0.0292(10) 0.0333(10) 0.0021(9) -0.0057(8) 0.0075(9)
C3 0.0207(9) 0.0206(9) 0.0143(8) 0.0009(7) 0.0011(7) 0.0005(7)
O2 0.0241(7) 0.0237(6) 0.0325(7) -0.0049(6) -0.0031(6) 0.0113(6)
O3 0.0201(6) 0.0158(6) 0.0205(6) -0.0010(5) -0.0023(5) 0.0041(5)
C4 0.0175(8) 0.0175(8) 0.0172(8) 0.0013(6) -0.0035(7) 0.0027(6)
C5 0.0244(9) 0.0185(8) 0.0220(9) 0.0014(7) -0.0036(7) 0.0006(7)
C6 0.0274(10) 0.0155(8) 0.0301(10) -0.0036(7) -0.0042(8) 0.0065(8)
C7 0.0209(8) 0.0261(9) 0.0239(9) -0.0056(8) -0.0013(8) 0.0068(7)
C8 0.0187(7) 0.0240(9) 0.0184(8) 0.0009(7) -0.0033(6) 0.0032(7)
C9 0.0225(9) 0.0364(10) 0.0202(9) -0.0006(8) 0.0012(8) 0.0004(8)
C10 0.0321(10) 0.0375(11) 0.0227(10) 0.0045(9) 0.0012(9) -0.0100(8)
C11 0.0377(11) 0.0210(9) 0.0271(10) 0.0006(9) -0.0027(9) -0.0054(8)
C12 0.0261(9) 0.0201(9) 0.0219(9) -0.0001(7) -0.0019(8) 0.0012(7)
C13 0.0184(8) 0.0194(9) 0.0164(8) 0.0007(6) -0.0049(6) 0.0017(6)
C14 0.0208(8) 0.0137(7) 0.0176(8) 0.0009(8) -0.0005(8) 0.0029(6)
C15 0.0333(11) 0.0176(8) 0.0214(9) 0.0015(7) 0.0042(8) -0.0011(7)
C16 0.0321(10) 0.0177(9) 0.0278(10) 0.0050(8) 0.0063(8) 0.0016(8)
C17 0.0210(9) 0.0188(9) 0.0388(11) 0.0035(7) 0.0008(8) 0.0032(8)
C18 0.0216(9) 0.0194(9) 0.0266(10) 0.0011(7) -0.0058(8) 0.0002(7)
C19 0.0180(8) 0.0169(8) 0.0220(9) 0.0021(7) 0.0002(8) -0.0001(7)
Se1 0.02435(9) 0.01706(8) 0.02093(8) -0.00017(8) 0.00258(7) -0.00066(8)
C20 0.0170(9) 0.0138(8) 0.0266(10) 0.0032(6) 0.0016(7) -0.0002(7)
C21 0.0245(10) 0.0234(9) 0.0259(10) 0.0015(7) 0.0009(8) -0.0025(8)
C22 0.0319(11) 0.0271(9) 0.0326(11) 0.0027(9) 0.0080(10) 0.0058(8)
C23 0.0301(10) 0.0173(9) 0.0530(14) -0.0004(8) 0.0083(11) 0.0021(9)
C24 0.0274(10) 0.0197(9) 0.0500(14) -0.0010(7) -0.0004(10) -0.0113(9)
C25 0.0232(9) 0.0230(9) 0.0289(11) 0.0030(7) -0.0027(8) -0.0043(7)
C26 0.0246(9) 0.0261(10) 0.0246(10) 0.0028(7) 0.0032(8) -0.0010(8)

loop_
_atom_type_symbol
_atom_type_description
_atom_type_scat_dispersion_real
_atom_type_scat_dispersion_imag
_atom_type_scat_source
C C 0.0033 0.0016 'International Tables Vol C Tables 4.2.6.8 and 6.1.1.4'
H H 0.0000 0.0000 'International Tables Vol C Tables 4.2.6.8 and 6.1.1.4'
O O 0.0106 0.0060 'International Tables Vol C Tables 4.2.6.8 and 6.1.1.4'
Se Se -0.0929 2.2259 'International Tables Vol C Tables 4.2.6.8 and 6.1.1.4'

loop_
_geom_angle_atom_site_label_1
_geom_angle_atom_site_label_2
_geom_angle_atom_site_label_3
_geom_angle_site_symmetry_1
_geom_angle_site_symmetry_3
_geom_angle
_geom_angle_publ_flag
O1 C1 C4 . . 111.94(13) ?
O1 C1 C3 . . 103.67(13) ?
C4 C1 C3 . . 109.94(13) ?
O1 C1 C26 . . 110.80(13) ?
C4 C1 C26 . . 114.38(14) ?
C3 C1 C26 . . 105.35(14) ?
C2 O1 C1 . . 115.32(13) ?
O1 C2 H2 . . 109.5 ?
O1 C2 H2A . . 109.5 ?
H2 C2 H2A . . 109.5 ?
O1 C2 H2B . . 109.5 ?
H2 C2 H2B . . 109.5 ?
H2A C2 H2B . . 109.5 ?
O2 C3 O3 . . 124.87(16) ?
O2 C3 C1 . . 124.52(16) ?
O3 C3 C1 . . 110.56(14) ?
C3 O3 C14 . . 115.12(13) ?
C5 C4 C13 . . 118.98(16) ?
C5 C4 C1 . . 121.36(16) ?
C13 C4 C1 . . 119.63(15) ?
C4 C5 C6 . . 122.31(18) ?
C4 C5 H5 . . 118.8 ?
C6 C5 H5 . . 118.8 ?
C7 C6 C5 . . 119.67(17) ?
C7 C6 H6 . . 120.2 ?
C5 C6 H6 . . 120.2 ?
C6 C7 C8 . . 120.62(17) ?
C6 C7 H7 . . 119.7 ?
C8 C7 H7 . . 119.7 ?
C9 C8 C7 . . 120.77(16) ?
C9 C8 C13 . . 119.60(17) ?
C7 C8 C13 . . 119.63(17) ?
C10 C9 C8 . . 121.02(18) ?
C10 C9 H9 . . 119.5 ?
C8 C9 H9 . . 119.5 ?
C9 C10 C11 . . 119.84(18) ?
C9 C10 H10 . . 120.1 ?
C11 C10 H10 . . 120.1 ?
C12 C11 C10 . . 120.69(18) ?
C12 C11 H11 . . 119.7 ?
C10 C11 H11 . . 119.7 ?
C11 C12 C13 . . 121.24(18) ?
C11 C12 H12 . . 119.4 ?
C13 C12 H12 . . 119.4 ?
C12 C13 C8 . . 117.59(16) ?
C12 C13 C4 . . 123.63(16) ?
C8 C13 C4 . . 118.76(16) ?
O3 C14 C19 . . 109.13(13) ?
O3 C14 C15 . . 109.97(14) ?
C19 C14 C15 . . 110.91(16) ?
O3 C14 H14 . . 108.9 ?
C19 C14 H14 . . 108.9 ?
C15 C14 H14 . . 108.9 ?
C14 C15 C16 . . 109.16(15) ?
C14 C15 H15 . . 109.8 ?
C16 C15 H15 . . 109.8 ?
C14 C15 H15A . . 109.8 ?
C16 C15 H15A . . 109.8 ?
H15 C15 H15A . . 108.3 ?
C17 C16 C15 . . 110.95(15) ?
C17 C16 H16 . . 109.4 ?
C15 C16 H16 . . 109.4 ?
C17 C16 H16A . . 109.4 ?
C15 C16 H16A . . 109.4 ?
H16 C16 H16A . . 108.0 ?
C16 C17 C18 . . 111.37(15) ?
C16 C17 H17 . . 109.4 ?
C18 C17 H17 . . 109.4 ?
C16 C17 H17A . . 109.4 ?
C18 C17 H17A . . 109.4 ?
H17 C17 H17A . . 108.0 ?
C17 C18 C19 . . 111.08(16) ?
C17 C18 H18 . . 109.4 ?
C19 C18 H18 . . 109.4 ?
C17 C18 H18A . . 109.4 ?
C19 C18 H18A . . 109.4 ?
H18 C18 H18A . . 108.0 ?
C14 C19 C18 . . 107.76(14) ?
C14 C19 Se1 . . 112.61(12) ?
C18 C19 Se1 . . 109.97(12) ?
C14 C19 H19 . . 108.8 ?
C18 C19 H19 . . 108.8 ?
Se1 C19 H19 . . 108.8 ?
C20 Se1 C19 . . 99.56(8) ?
C25 C20 C21 . . 119.68(18) ?
C25 C20 Se1 . . 118.37(15) ?
C21 C20 Se1 . . 121.81(14) ?
C22 C21 C20 . . 119.72(19) ?
C22 C21 H21 . . 120.1 ?
C20 C21 H21 . . 120.1 ?
C23 C22 C21 . . 120.7(2) ?
C23 C22 H22 . . 119.6 ?
C21 C22 H22 . . 119.6 ?
C22 C23 C24 . . 119.61(19) ?
C22 C23 H23 . . 120.2 ?
C24 C23 H23 . . 120.2 ?
C23 C24 C25 . . 120.29(19) ?
C23 C24 H24 . . 119.9 ?
C25 C24 H24 . . 119.9 ?
C20 C25 C24 . . 119.97(19) ?
C20 C25 H25 . . 120.0 ?
C24 C25 H25 . . 120.0 ?
C1 C26 H26 . . 109.5 ?
C1 C26 H26A . . 109.5 ?
H26 C26 H26A . . 109.5 ?
C1 C26 H26B . . 109.5 ?
H26 C26 H26B . . 109.5 ?
H26A C26 H26B . . 109.5 ?

loop_
_geom_bond_atom_site_label_1
_geom_bond_atom_site_label_2
_geom_bond_site_symmetry_2
_geom_bond_distance
_geom_bond_publ_flag
C1 O1 . 1.431(2) ?
C1 C4 . 1.533(2) ?
C1 C3 . 1.537(2) ?
C1 C26 . 1.538(2) ?
O1 C2 . 1.424(2) ?
C2 H2 . 0.9800 ?
C2 H2A . 0.9800 ?
C2 H2B . 0.9800 ?
C3 O2 . 1.199(2) ?
C3 O3 . 1.341(2) ?
O3 C14 . 1.457(2) ?
C4 C5 . 1.365(2) ?
C4 C13 . 1.434(2) ?
C5 C6 . 1.415(3) ?
C5 H5 . 0.9500 ?
C6 C7 . 1.362(3) ?
C6 H6 . 0.9500 ?
C7 C8 . 1.416(2) ?
C7 H7 . 0.9500 ?
C8 C9 . 1.416(3) ?
C8 C13 . 1.428(2) ?
C9 C10 . 1.362(3) ?
C9 H9 . 0.9500 ?
C10 C11 . 1.407(3) ?
C10 H10 . 0.9500 ?
C11 C12 . 1.370(3) ?
C11 H11 . 0.9500 ?
C12 C13 . 1.419(2) ?
C12 H12 . 0.9500 ?
C14 C19 . 1.516(2) ?
C14 C15 . 1.519(2) ?
C14 H14 . 1.0000 ?
C15 C16 . 1.530(3) ?
C15 H15 . 0.9900 ?
C15 H15A . 0.9900 ?
C16 C17 . 1.520(3) ?
C16 H16 . 0.9900 ?
C16 H16A . 0.9900 ?
C17 C18 . 1.524(3) ?
C17 H17 . 0.9900 ?
C17 H17A . 0.9900 ?
C18 C19 . 1.531(2) ?
C18 H18 . 0.9900 ?
C18 H18A . 0.9900 ?
C19 Se1 . 1.9688(17) ?
C19 H19 . 1.0000 ?
Se1 C20 . 1.9172(18) ?
C20 C25 . 1.389(3) ?
C20 C21 . 1.393(3) ?
C21 C22 . 1.389(3) ?
C21 H21 . 0.9500 ?
C22 C23 . 1.378(3) ?
C22 H22 . 0.9500 ?
C23 C24 . 1.387(3) ?
C23 H23 . 0.9500 ?
C24 C25 . 1.390(3) ?
C24 H24 . 0.9500 ?
C25 H25 . 0.9500 ?
C26 H26 . 0.9800 ?
C26 H26A . 0.9800 ?
C26 H26B . 0.9800 ?

loop_
_geom_hbond_atom_site_label_D
_geom_hbond_atom_site_label_H
_geom_hbond_atom_site_label_A
_geom_hbond_site_symmetry_A
_geom_hbond_distance_DH
_geom_hbond_distance_HA
_geom_hbond_distance_DA
_geom_hbond_angle_DHA
_geom_hbond_publ_flag
C6 H6 O2 4_555 0.9500 2.5200 3.417(2) 158.00 no
C12 H12 O1 . 0.9500 2.4200 3.001(2) 119.00 no
C14 H14 O2 . 1.0000 2.3000 2.667(3) 100.00 no
C17 H17 O2 1_655 0.9900 2.3900 3.351(2) 163.00 no
C18 H18 Se1 3_556 0.9900 2.8000 3.7264(17) 156.00 no

loop_
_geom_torsion_atom_site_label_1
_geom_torsion_atom_site_label_2
_geom_torsion_atom_site_label_3
_geom_torsion_atom_site_label_4
_geom_torsion_site_symmetry_1
_geom_torsion_site_symmetry_2
_geom_torsion_site_symmetry_3
_geom_torsion_site_symmetry_4
_geom_torsion
_geom_torsion_publ_flag
C4 C1 O1 C2 . . . . -63.60(18) ?
C3 C1 O1 C2 . . . . 177.95(14) ?
C26 C1 O1 C2 . . . . 65.38(19) ?
O1 C1 C3 O2 . . . . -17.1(2) yes
C4 C1 C3 O2 . . . . -136.89(18) ?
C26 C1 C3 O2 . . . . 99.4(2) ?
O1 C1 C3 O3 . . . . 165.38(13) ?
C4 C1 C3 O3 . . . . 45.56(18) ?
C26 C1 C3 O3 . . . . -78.15(17) ?
O2 C3 O3 C14 . . . . -2.8(2) yes
C1 C3 O3 C14 . . . . 174.70(13) yes
O1 C1 C4 C5 . . . . 124.21(17) ?
C3 C1 C4 C5 . . . . -121.13(18) ?
C26 C1 C4 C5 . . . . -2.9(2) ?
O1 C1 C4 C13 . . . . -57.72(19) ?
C3 C1 C4 C13 . . . . 56.94(19) ?
C26 C1 C4 C13 . . . . 175.21(15) ?
C13 C4 C5 C6 . . . . -0.4(3) ?
C1 C4 C5 C6 . . . . 177.64(16) ?
C4 C5 C6 C7 . . . . -0.5(3) ?
C5 C6 C7 C8 . . . . 0.2(3) ?
C6 C7 C8 C9 . . . . -178.12(17) ?
C6 C7 C8 C13 . . . . 1.2(3) ?
C7 C8 C9 C10 . . . . 179.07(18) ?
C13 C8 C9 C10 . . . . -0.2(3) ?
C8 C9 C10 C11 . . . . 1.4(3) ?
C9 C10 C11 C12 . . . . -1.0(3) ?
C10 C11 C12 C13 . . . . -0.5(3) ?
C11 C12 C13 C8 . . . . 1.6(3) ?
C11 C12 C13 C4 . . . . -176.73(17) ?
C9 C8 C13 C12 . . . . -1.2(2) ?
C7 C8 C13 C12 . . . . 179.46(16) ?
C9 C8 C13 C4 . . . . 177.18(15) ?
C7 C8 C13 C4 . . . . -2.1(2) ?
C5 C4 C13 C12 . . . . -179.93(17) ?
C1 C4 C13 C12 . . . . 1.9(2) ?
C5 C4 C13 C8 . . . . 1.8(2) ?
C1 C4 C13 C8 . . . . -176.35(14) ?
C3 O3 C14 C19 . . . . -145.77(15) ?
C3 O3 C14 C15 . . . . 92.36(17) ?
O3 C14 C15 C16 . . . . -178.00(14) ?
C19 C14 C15 C16 . . . . 61.19(19) ?
C14 C15 C16 C17 . . . . -56.3(2) ?
C15 C16 C17 C18 . . . . 54.3(2) ?
C16 C17 C18 C19 . . . . -55.9(2) ?
O3 C14 C19 C18 . . . . 176.81(14) ?
C15 C14 C19 C18 . . . . -61.88(19) ?
O3 C14 C19 Se1 . . . . 55.36(16) ?
C15 C14 C19 Se1 . . . . 176.66(11) ?
C17 C18 C19 C14 . . . . 58.60(19) ?
C17 C18 C19 Se1 . . . . -178.31(12) ?
C14 C19 Se1 C20 . . . . -113.12(12) ?
C18 C19 Se1 C20 . . . . 126.70(13) ?
C19 Se1 C20 C25 . . . . -128.14(14) ?
C19 Se1 C20 C21 . . . . 56.15(16) ?
C25 C20 C21 C22 . . . . 0.9(3) ?
Se1 C20 C21 C22 . . . . 176.54(15) ?
C20 C21 C22 C23 . . . . -0.2(3) ?
C21 C22 C23 C24 . . . . -0.5(3) ?
C22 C23 C24 C25 . . . . 0.5(3) ?
C21 C20 C25 C24 . . . . -0.9(3) ?
Se1 C20 C25 C24 . . . . -176.69(14) ?
C23 C24 C25 C20 . . . . 0.2(3) ?
H14 C14 O3 C3 . . . . -27 yes

loop_
_cod_related_entry_id
_cod_related_entry_database
_cod_related_entry_code
1 ChemSpider 24745294
